data_2218311
loop_
_publ_author_name
'Ejsmont, Krzysztof'
'Zareef, Muhammad'
'Arfan, Muhammad'
'Bashir, Sarfaraz A.'
'Zaleski, Jacek'

_publ_section_title
;
 <i>N</i>'-(2-Fluorobenzoyl)benzohydrazide
;
_journal_coeditor_code BQ2073
_journal_issue 6
_journal_name_full 'Acta Crystallographica Section E'
_journal_page_first o1128
_journal_paper_doi 10.1107/S1600536808014645
_journal_volume 64
_journal_year 2008
_chemical_formula_iupac 'C14 H11 F N2 O2'
_chemical_formula_moiety 'C14 H11 F N2 O2'
_chemical_formula_sum 'C14 H11 F N2 O2'
_chemical_formula_weight 258.25
_chemical_name_systematic
;
<i>N</i>'-(2-Fluorobenzoyl)benzohydrazide
;
_space_group_IT_number 14
_symmetry_cell_setting monoclinic
_symmetry_space_group_name_Hall '-P 2ybc'
_symmetry_space_group_name_H-M 'P 1 21/c 1'
_atom_sites_solution_hydrogens geom
_atom_sites_solution_primary direct
_atom_sites_solution_secondary difmap
_audit_creation_method SHELXL-97
_cell_angle_alpha 90.00
_cell_angle_beta 100.89(3)
_cell_angle_gamma 90.00
_cell_formula_units_Z 2
_cell_length_a 4.7698(10)
_cell_length_b 5.2435(10)
_cell_length_c 23.913(5)
_cell_measurement_reflns_used 1205
_cell_measurement_temperature 90.00(10)
_cell_measurement_theta_max 26.49
_cell_measurement_theta_min 3.47
_cell_volume 587.3(2)
_computing_cell_refinement 'CrysAlis RED (Oxford Diffraction, 2006)'
_computing_data_collection 'CrysAlis CCD (Oxford Diffraction, 2002)'
_computing_data_reduction 'CrysAlis RED (Oxford Diffraction, 2006)'
_computing_molecular_graphics 'SHELXTL (Sheldrick, 2008)'
_computing_publication_material 'SHELXL97 (Sheldrick, 2008)'
_computing_structure_refinement 'SHELXL97 (Sheldrick, 2008)'
_computing_structure_solution 'SHELXS97 (Sheldrick, 2008)'
_diffrn_ambient_temperature 90.00(10)
_diffrn_detector_area_resol_mean '1024 x 1024 with blocks 2 x 2'
_diffrn_measured_fraction_theta_full 0.994
_diffrn_measured_fraction_theta_max 0.994
_diffrn_measurement_device_type 'Oxford Diffraction Xcalibur'
_diffrn_measurement_method \w
_diffrn_radiation_monochromator graphite
_diffrn_radiation_source 'fine-focus sealed tube'
_diffrn_radiation_type MoK\a
_diffrn_radiation_wavelength 0.71073
_diffrn_reflns_av_R_equivalents 0.0443
_diffrn_reflns_av_sigmaI/netI 0.0306
_diffrn_reflns_limit_h_max 5
_diffrn_reflns_limit_h_min -5
_diffrn_reflns_limit_k_max 6
_diffrn_reflns_limit_k_min -4
_diffrn_reflns_limit_l_max 30
_diffrn_reflns_limit_l_min -30
_diffrn_reflns_number 3819
_diffrn_reflns_theta_full 26.49
_diffrn_reflns_theta_max 26.49
_diffrn_reflns_theta_min 3.47
_diffrn_standards_decay_% 0
_diffrn_standards_interval_count 0
_diffrn_standards_interval_time 0
_diffrn_standards_number 0
_exptl_absorpt_coefficient_mu 0.110
_exptl_absorpt_correction_type none
_exptl_crystal_colour colourless
_exptl_crystal_density_diffrn 1.460
_exptl_crystal_density_method 'not measured'
_exptl_crystal_description plate
_exptl_crystal_F_000 268
_exptl_crystal_size_max 0.25
_exptl_crystal_size_mid 0.20
_exptl_crystal_size_min 0.10
_refine_diff_density_max 0.281
_refine_diff_density_min -0.280
_refine_ls_extinction_method none
_refine_ls_goodness_of_fit_ref 1.069
_refine_ls_hydrogen_treatment mixed
_refine_ls_matrix_type full
_refine_ls_number_parameters 118
_refine_ls_number_reflns 1205
_refine_ls_number_restraints 0
_refine_ls_R_factor_all 0.0385
_refine_ls_R_factor_gt 0.0338
_refine_ls_shift/su_max 0.000
_refine_ls_shift/su_mean 0.000
_refine_ls_structure_factor_coef Fsqd
_refine_ls_weighting_details 'calc w=1/[\s^2^(Fo^2^)+(0.0555P)^2^+1.578P] where P=(Fo^2^+2Fc^2^)/3'
_refine_ls_weighting_scheme calc
_refine_ls_wR_factor_gt 0.0921
_refine_ls_wR_factor_ref 0.0943
_reflns_number_gt 1060
_reflns_number_total 1205
_reflns_threshold_expression I>2\s(I)
_cod_data_source_file bq2073.cif
_cod_data_source_block I
_cod_original_sg_symbol_H-M 'P 21/c'
_cod_database_code 2218311
_cod_database_fobs_code 2218311

loop_
_symmetry_equiv_pos_as_xyz
'x, y, z'
'-x, y+1/2, -z+1/2'
'-x, -y, -z'
'x, -y-1/2, z-1/2'

loop_
_atom_site_type_symbol
_atom_site_label
_atom_site_fract_x
_atom_site_fract_y
_atom_site_fract_z
_atom_site_U_iso_or_equiv
_atom_site_adp_type
_atom_site_calc_flag
_atom_site_refinement_flags
_atom_site_occupancy
N N1 0.4363(2) 0.5857(2) 0.47949(4) 0.0183(3) Uani d . 1
C C2 0.5853(2) 0.6622(2) 0.44055(5) 0.0166(3) Uani d . 1
O O3 0.83154(17) 0.58840(19) 0.44180(4) 0.0255(3) Uani d . 1
C C4 0.4404(2) 0.8420(2) 0.39624(5) 0.0163(3) Uani d . 1
C C5 0.5167(3) 0.8362(2) 0.34288(5) 0.0193(3) Uani d . 1
H H5 0.6561 0.7149 0.3356 0.023 Uiso d PR 0.77(6)
C C6 0.3958(3) 1.0022(3) 0.30033(5) 0.0228(3) Uani d . 1
C C7 0.1997(3) 1.1812(2) 0.31099(5) 0.0237(3) Uani d . 1
C C8 0.1226(3) 1.1921(2) 0.36398(6) 0.0235(3) Uani d . 1
C C9 0.2420(2) 1.0224(2) 0.40602(5) 0.0189(3) Uani d . 1
H H9 0.1862 1.0290 0.4425 0.023 Uiso d PR 0.73(6)
F F10 0.1593(5) 1.0332(5) 0.45796(13) 0.0224(10) Uani d P 0.287(5)
F F10' 0.6956(8) 0.6688(8) 0.33028(14) 0.0240(13) Uani d P 0.213(5)
H H1 0.258(4) 0.605(3) 0.4759(7) 0.037(5) Uiso d . 1
H H6 0.456(3) 0.995(3) 0.2630(7) 0.030(4) Uiso d . 1
H H7 0.114(3) 1.296(3) 0.2808(7) 0.034(4) Uiso d . 1
H H8 -0.007(3) 1.315(3) 0.3730(6) 0.030(4) Uiso d . 1

loop_
_atom_site_aniso_label
_atom_site_aniso_U_11
_atom_site_aniso_U_22
_atom_site_aniso_U_33
_atom_site_aniso_U_12
_atom_site_aniso_U_13
_atom_site_aniso_U_23
N1 0.0108(5) 0.0275(6) 0.0168(5) 0.0041(4) 0.0032(4) 0.0053(4)
C2 0.0118(6) 0.0233(6) 0.0149(5) 0.0003(4) 0.0029(4) -0.0014(4)
O3 0.0128(5) 0.0416(6) 0.0234(5) 0.0072(4) 0.0066(3) 0.0104(4)
C4 0.0112(5) 0.0201(6) 0.0170(6) -0.0023(4) 0.0011(4) -0.0004(4)
C5 0.0167(6) 0.0225(6) 0.0185(6) 0.0016(5) 0.0030(5) -0.0002(5)
C6 0.0233(7) 0.0274(7) 0.0171(6) -0.0013(5) 0.0028(5) 0.0017(5)
C7 0.0205(6) 0.0231(6) 0.0251(6) -0.0002(5) -0.0019(5) 0.0073(5)
C8 0.0192(6) 0.0191(6) 0.0324(7) 0.0032(5) 0.0052(5) 0.0007(5)
C9 0.0171(6) 0.0202(6) 0.0200(6) -0.0013(5) 0.0050(5) -0.0017(4)
F10 0.0267(15) 0.0234(14) 0.0195(16) 0.0052(10) 0.0104(10) -0.0014(10)
F10' 0.026(2) 0.029(2) 0.0184(18) 0.0116(15) 0.0068(14) 0.0018(13)

loop_
_atom_type_symbol
_atom_type_description
_atom_type_scat_dispersion_real
_atom_type_scat_dispersion_imag
_atom_type_scat_source
C C 0.0033 0.0016 'International Tables Vol C Tables 4.2.6.8 and 6.1.1.4'
H H 0.0000 0.0000 'International Tables Vol C Tables 4.2.6.8 and 6.1.1.4'
N N 0.0061 0.0033 'International Tables Vol C Tables 4.2.6.8 and 6.1.1.4'
O O 0.0106 0.0060 'International Tables Vol C Tables 4.2.6.8 and 6.1.1.4'
F F 0.0171 0.0103 'International Tables Vol C Tables 4.2.6.8 and 6.1.1.4'

loop_
_geom_angle_atom_site_label_1
_geom_angle_atom_site_label_2
_geom_angle_atom_site_label_3
_geom_angle_site_symmetry_1
_geom_angle_site_symmetry_3
_geom_angle
C2 N1 N1 . 3_666 117.97(12)
C2 N1 H1 . . 123.5(11)
N1 N1 H1 3_666 . 116.7(12)
O3 C2 N1 . . 121.31(11)
O3 C2 C4 . . 121.94(11)
N1 C2 C4 . . 116.75(10)
C9 C4 C5 . . 118.28(11)
C9 C4 C2 . . 123.46(11)
C5 C4 C2 . . 118.20(10)
F10' C5 C6 . . 117.16(18)
F10' C5 C4 . . 121.64(17)
C6 C5 C4 . . 121.15(11)
C6 C5 H5 . . 119.4
C4 C5 H5 . . 119.5
C5 C6 C7 . . 119.69(12)
C5 C6 H6 . . 119.3(10)
C7 C6 H6 . . 121.0(10)
C6 C7 C8 . . 120.16(12)
C6 C7 H7 . . 119.4(10)
C8 C7 H7 . . 120.4(10)
C9 C8 C7 . . 119.64(12)
C9 C8 H8 . . 118.0(9)
C7 C8 H8 . . 122.3(9)
F10 C9 C8 . . 118.83(14)
F10 C9 C4 . . 120.10(14)
C8 C9 C4 . . 121.07(11)
C8 C9 H9 . . 119.4
C4 C9 H9 . . 119.5

loop_
_geom_bond_atom_site_label_1
_geom_bond_atom_site_label_2
_geom_bond_site_symmetry_2
_geom_bond_distance
N1 C2 . 1.3354(16)
N1 N1 3_666 1.384(2)
N1 H1 . 0.84(2)
C2 O3 . 1.2315(14)
C2 C4 . 1.4875(16)
C4 C9 . 1.3890(17)
C4 C5 . 1.3916(17)
C5 F10' . 1.299(5)
C5 C6 . 1.3797(18)
C5 H5 . 0.9600
C6 C7 . 1.3824(19)
C6 H6 . 0.989(15)
C7 C8 . 1.3856(19)
C7 H7 . 0.971(17)
C8 C9 . 1.3822(18)
C8 H8 . 0.945(17)
C9 F10 . 1.373(4)
C9 H9 . 0.9600
F10 H9 . 0.4136
F10' H5 . 0.3448

loop_
_geom_hbond_atom_site_label_D
_geom_hbond_atom_site_label_H
_geom_hbond_atom_site_label_A
_geom_hbond_site_symmetry_A
_geom_hbond_distance_DH
_geom_hbond_distance_HA
_geom_hbond_distance_DA
_geom_hbond_angle_DHA
N1 H1 O3 1_455 0.84(2) 2.05(2) 2.8549(16) 160.4(16)
N1 H1 O3 3_666 0.84(2) 2.325(16) 2.6302(14) 101.8(14)
C8 H8 O3 1_465 0.945(17) 2.416(16) 3.2687(17) 150.0(12)

loop_
_geom_torsion_atom_site_label_1
_geom_torsion_atom_site_label_2
_geom_torsion_atom_site_label_3
_geom_torsion_atom_site_label_4
_geom_torsion_site_symmetry_1
_geom_torsion
N1 N1 C2 O3 3_666 -1.9(2)
N1 N1 C2 C4 3_666 178.67(12)
O3 C2 C4 C9 . -147.25(13)
N1 C2 C4 C9 . 32.16(16)
O3 C2 C4 C5 . 29.97(17)
N1 C2 C4 C5 . -150.62(11)
C9 C4 C5 F10' . -178.3(2)
C2 C4 C5 F10' . 4.3(3)
C9 C4 C5 C6 . -0.97(18)
C2 C4 C5 C6 . -178.33(11)
F10' C5 C6 C7 . 178.7(2)
C4 C5 C6 C7 . 1.29(19)
C5 C6 C7 C8 . -0.64(19)
C6 C7 C8 C9 . -0.29(19)
C7 C8 C9 F10 . -178.88(16)
C7 C8 C9 C4 . 0.61(19)
C5 C4 C9 F10 . 179.49(16)
C2 C4 C9 F10 . -3.3(2)
C5 C4 C9 C8 . 0.01(18)
C2 C4 C9 C8 . 177.23(11)
